data_4069804
loop_
_publ_author_name
'Tanaka, Shin-ichi'
'Komine, Nobuyuki'
'Hirano, Masafumi'
'Komiya, Sanshiro'

_publ_section_title
;
 Synthesis of Heterodinuclear (Carbene)platinum (or palladium) Complex
 That Gives \m-Alkenyl-Type Complex by Deprotonation
;
_journal_issue 18
_journal_name_full Organometallics
_journal_page_first 5368
_journal_paper_doi 10.1021/om900421k
_journal_volume 28
_journal_year 2009
_chemical_absolute_configuration 'CHOOSE rm ad rmad syn or unk'
_chemical_formula_moiety 'C26 H27 Mo O4 P Pt '
_chemical_formula_sum 'C26 H27 Mo O4 P Pt'
_chemical_formula_weight 725.50
_space_group_IT_number 9
_symmetry_cell_setting monoclinic
_symmetry_Int_Tables_number 9
_symmetry_space_group_name_Hall 'C -2yc'
_symmetry_space_group_name_H-M 'C 1 c 1'
_cell_angle_alpha 90.0000
_cell_angle_beta 112.18(5)
_cell_angle_gamma 90.0000
_cell_formula_units_Z 8
_cell_length_a 33.381(17)
_cell_length_b 9.06(3)
_cell_length_c 18.360(18)
_cell_measurement_reflns_used 24
_cell_measurement_temperature 200.1
_cell_measurement_theta_max 15.0
_cell_measurement_theta_min 14.4
_cell_volume 5142(18)
_computing_cell_refinement 'MSC/AFC Diffractometer Control'
_computing_data_collection 'MSC/AFC Diffractometer Control'
_computing_data_reduction CrystalStructure
_computing_publication_material 'CrystalStructure 3.8'
_computing_structure_refinement SHELXL
_computing_structure_solution SIR92
_diffrn_measured_fraction_theta_full 0.995
_diffrn_measured_fraction_theta_max 0.995
_diffrn_measurement_device_type 'Rigaku AFC7R'
_diffrn_measurement_method \w
_diffrn_radiation_type 'Mo K\a'
_diffrn_radiation_wavelength 0.71069
_diffrn_reflns_av_R_equivalents 0.068
_diffrn_reflns_limit_h_max 43
_diffrn_reflns_limit_h_min 0
_diffrn_reflns_limit_k_max 11
_diffrn_reflns_limit_k_min 0
_diffrn_reflns_limit_l_max 22
_diffrn_reflns_limit_l_min -23
_diffrn_reflns_number 5966
_diffrn_reflns_theta_full 27.48
_diffrn_reflns_theta_max 27.48
_diffrn_standards_decay_% -3.71
_diffrn_standards_interval_count 0
_diffrn_standards_number 3
_exptl_absorpt_coefficient_mu 5.989
_exptl_absorpt_correction_T_max 0.302
_exptl_absorpt_correction_T_min 0.108
_exptl_absorpt_correction_type psi-scan
_exptl_absorpt_process_details '(North, Phillips & Mathews, 1968)'
_exptl_crystal_colour orange
_exptl_crystal_density_diffrn 1.873
_exptl_crystal_density_method 'not measured'
_exptl_crystal_description prismatic
_exptl_crystal_F_000 2800.00
_exptl_crystal_size_max 0.34
_exptl_crystal_size_mid 0.20
_exptl_crystal_size_min 0.11
_refine_diff_density_max 9.01
_refine_diff_density_min -6.47
_refine_ls_abs_structure_details 'Flack, H. D. (1983), Acta Cryst. A39, 876-881.  96 Friedel Pairs'
_refine_ls_abs_structure_Flack 0.27(2)
_refine_ls_extinction_method none
_refine_ls_goodness_of_fit_ref 1.408
_refine_ls_number_parameters 224
_refine_ls_number_reflns 5965
_refine_ls_R_factor_gt 0.1283
_refine_ls_shift/su_max 0.0000
_refine_ls_structure_factor_coef Fsqd
_refine_ls_weighting_details 'w = 1/[\s^2^(Fo^2^)+(0.2000P)^2^+0.0000P] where P=(Fo^2^+2Fc^2^)/3'
_refine_ls_weighting_scheme calc
_refine_ls_wR_factor_ref 0.3691
_reflns_number_gt 4057
_reflns_number_total 5965
_reflns_threshold_expression F^2^>2.0\s(F^2^)
_cod_data_source_file om900421k_si_003.cif
_cod_data_source_block complex_11
_cod_original_cell_volume 5144(18)
_cod_original_formula_sum 'C26 H27 Mo O4 P Pt '
_cod_database_code 4069804

loop_
_symmetry_equiv_pos_site_id
_symmetry_equiv_pos_as_xyz
1 +X,+Y,+Z
2 +X,-Y,1/2+Z
3 1/2+X,1/2+Y,+Z
4 1/2+X,1/2-Y,1/2+Z

loop_
_atom_site_label
_atom_site_type_symbol
_atom_site_fract_x
_atom_site_fract_y
_atom_site_fract_z
_atom_site_U_iso_or_equiv
_atom_site_adp_type
_atom_site_occupancy
_atom_site_symmetry_multiplicity
_atom_site_calc_flag
Pt(1) Pt 1.1003(9) 0.17596(18) 0.6735(17) 0.0333(4) Uani 1.00 1 d
Pt(2) Pt 0.7852(9) 0.84626(18) 0.2103(17) 0.0339(4) Uani 1.00 1 d
Mo(1) Mo 1.1050(9) 0.1826(3) 0.8248(18) 0.0309(7) Uani 1.00 1 d
Mo(2) Mo 0.7851(9) 0.8065(4) 0.3610(18) 0.0435(10) Uani 1.00 1 d
P(1) P 1.0737(10) 0.2715(14) 0.5488(18) 0.044(2) Uani 1.00 1 d
P(2) P 0.8165(10) 0.7548(13) 0.1255(18) 0.041(2) Uani 1.00 1 d
O(1) O 1.0120(13) 0.161(3) 0.675(2) 0.044(7) Uani 1.00 1 d
O(2) O 1.1931(18) 0.108(6) 0.674(3) 0.083(12) Uani 1.00 1 d
O(3) O 1.1064(13) -0.165(3) 0.799(2) 0.040(6) Uani 1.00 1 d
O(4) O 1.0343(13) 0.039(3) 0.864(2) 0.042(6) Uani 1.00 1 d
O(5) O 0.8779(13) 0.829(3) 0.328(2) 0.043(6) Uani 1.00 1 d
O(6) O 0.7057(19) 0.991(6) 0.104(3) 0.093(13) Uani 1.00 1 d
O(7) O 0.7804(12) 1.140(3) 0.328(2) 0.030(5) Uani 1.00 1 d
O(8) O 0.8600(15) 0.928(5) 0.502(2) 0.065(9) Uani 1.00 1 d
C(1) C 1.0483(15) 0.227(4) 0.694(2) 0.029(7) Uani 1.00 1 d
C(2) C 1.0537(16) 0.347(5) 0.742(2) 0.039(8) Uani 1.00 1 d
C(3) C 1.0166(12) 0.425(3) 0.762(2) 0.033(7) Uani 1.00 1 d
C(4) C 0.9842(13) 0.348(2) 0.775(2) 0.049(10) Uani 1.00 1 d
C(5) C 0.9530(12) 0.424(3) 0.794(2) 0.050(10) Uani 1.00 1 d
C(6) C 0.9543(12) 0.577(3) 0.799(2) 0.049(10) Uani 1.00 1 d
C(7) C 0.9868(13) 0.654(2) 0.785(2) 0.043(9) Uani 1.00 1 d
C(8) C 1.0179(12) 0.578(3) 0.766(2) 0.056(12) Uani 1.00 1 d
C(9) C 1.011(2) 0.004(7) 0.657(3) 0.062(13) Uani 1.00 1 d
C(10) C 0.9676(18) -0.047(6) 0.613(3) 0.057(11) Uani 1.00 1 d
C(11) C 1.0189(19) 0.203(6) 0.493(3) 0.054(12) Uani 1.00 1 d
C(12) C 1.1017 0.1798 0.4934 0.0375 Uani 1.00 1 d
C(13) C 1.0727(14) 0.473(3) 0.555(2) 0.049(10) Uani 1.00 1 d
C(14) C 1.0394(13) 0.555(4) 0.501(2) 0.067(14) Uani 1.00 1 d
C(15) C 1.0403(14) 0.708(3) 0.504(2) 0.055(11) Uani 1.00 1 d
C(16) C 1.0745(15) 0.780(3) 0.562(2) 0.065(13) Uani 1.00 1 d
C(17) C 1.1078(14) 0.698(4) 0.616(2) 0.083(17) Uani 1.00 1 d
C(18) C 1.1069(13) 0.545(4) 0.612(2) 0.061(13) Uani 1.00 1 d
C(19) C 1.1568(17) 0.111(6) 0.670(3) 0.046(10) Uani 1.00 1 d
C(20) C 1.1109(16) -0.037(5) 0.801(2) 0.037(8) Uani 1.00 1 d
C(21) C 1.0588(16) 0.085(5) 0.851(2) 0.038(8) Uani 1.00 1 d
C(22) C 1.1528(16) 0.189(4) 0.946(2) 0.058(11) Uani 1.00 1 d
C(23) C 1.1343(17) 0.325(4) 0.936(3) 0.075(16) Uani 1.00 1 d
C(24) C 1.1474(16) 0.402(4) 0.885(3) 0.066(14) Uani 1.00 1 d
C(25) C 1.1740(15) 0.313(4) 0.864(2) 0.048(10) Uani 1.00 1 d
C(26) C 1.1773(15) 0.182(3) 0.901(2) 0.058(12) Uani 1.00 1 d
C(27) C 0.8381(15) 0.764(4) 0.305(2) 0.031(7) Uani 1.00 1 d
C(28) C 0.8371(17) 0.630(5) 0.336(3) 0.044(9) Uani 1.00 1 d
C(29) C 0.8685(12) 0.548(3) 0.405(2) 0.043(9) Uani 1.00 1 d
C(30) C 0.8650(12) 0.396(3) 0.409(2) 0.042(9) Uani 1.00 1 d
C(31) C 0.8956(14) 0.318(2) 0.471(2) 0.052(11) Uani 1.00 1 d
C(32) C 0.9297(13) 0.393(3) 0.527(2) 0.084(17) Uani 1.00 1 d
C(33) C 0.9332(12) 0.545(3) 0.522(2) 0.044(9) Uani 1.00 1 d
C(34) C 0.9026(13) 0.622(2) 0.461(2) 0.039(8) Uani 1.00 1 d
C(35) C 0.8818(18) 0.998(6) 0.324(3) 0.052(11) Uani 1.00 1 d
C(36) C 0.928(2) 1.017(9) 0.345(4) 0.093(18) Uani 1.00 1 d
C(37) C 0.873(2) 0.802(6) 0.140(3) 0.056(12) Uani 1.00 1 d
C(38) C 0.7855 0.8215 0.0223 0.0375 Uani 1.00 1 d
C(39) C 0.8181(14) 0.549(3) 0.130(2) 0.034(8) Uani 1.00 1 d
C(40) C 0.7835(13) 0.481(4) 0.142(2) 0.09(2) Uani 1.00 1 d
C(41) C 0.7814(15) 0.328(4) 0.145(3) 0.09(2) Uani 1.00 1 d
C(42) C 0.8139(17) 0.243(3) 0.136(3) 0.078(17) Uani 1.00 1 d
C(43) C 0.8484(15) 0.310(3) 0.125(3) 0.080(18) Uani 1.00 1 d
C(44) C 0.8505(13) 0.463(4) 0.122(2) 0.060(12) Uani 1.00 1 d
C(45) C 0.737(2) 0.941(6) 0.145(3) 0.060(12) Uani 1.00 1 d
C(46) C 0.779(2) 1.019(6) 0.331(3) 0.059(12) Uani 1.00 1 d
C(47) C 0.8329(16) 0.885(4) 0.449(2) 0.037(8) Uani 1.00 1 d
C(48) C 0.7469(16) 0.580(4) 0.356(2) 0.056(11) Uani 1.00 1 d
C(49) C 0.7178(16) 0.672(4) 0.291(2) 0.067(14) Uani 1.00 1 d
C(50) C 0.7102(15) 0.811(4) 0.326(2) 0.062(13) Uani 1.00 1 d
C(51) C 0.7347(14) 0.804(3) 0.412(2) 0.035(8) Uani 1.00 1 d
C(52) C 0.7574(16) 0.662(4) 0.430(2) 0.073(16) Uani 1.00 1 d

loop_
_atom_site_aniso_label
_atom_site_aniso_U_11
_atom_site_aniso_U_22
_atom_site_aniso_U_33
_atom_site_aniso_U_12
_atom_site_aniso_U_13
_atom_site_aniso_U_23
Pt(1) 0.0457(11) 0.0231(7) 0.0336(8) 0.0029(7) 0.0176(7) 0.0020(19)
Pt(2) 0.0332(8) 0.0173(6) 0.0482(10) -0.0013(7) 0.0120(7) -0.0007(6)
Mo(1) 0.0340(19) 0.0226(18) 0.0363(17) -0.0001(14) 0.0135(14) 0.0013(12)
Mo(2) 0.0212(18) 0.0285(19) 0.078(2) 0.0018(15) 0.0150(18) 0.020(19)
P(1) 0.056(7) 0.029(6) 0.041(6) 0.001(5) 0.011(5) 0.0017(16)
P(2) 0.050(6) 0.023(5) 0.049(6) -0.001(5) 0.018(5) 0.0019(18)

loop_
_atom_type_symbol
_atom_type_description
_atom_type_scat_dispersion_real
_atom_type_scat_dispersion_imag
_atom_type_scat_source
C C 0.003 0.002
;
International Tables for Crystallography
(1992, Vol. C, Tables 4.2.6.8 and 6.1.1.4)
;
H H 0.000 0.000
;
International Tables for Crystallography
(1992, Vol. C, Table 6.1.1.4)
;
Mo Mo -1.683 0.686
;
International Tables for Crystallography
(1992, Vol. C, Tables 4.2.6.8 and 6.1.1.4)
;
O O 0.011 0.006
;
International Tables for Crystallography
(1992, Vol. C, Tables 4.2.6.8 and 6.1.1.4)
;
P P 0.102 0.094
;
International Tables for Crystallography
(1992, Vol. C, Tables 4.2.6.8 and 6.1.1.4)
;
Pt Pt -1.703 8.390
;
International Tables for Crystallography
(1992, Vol. C, Tables 4.2.6.8 and 6.1.1.4)
;

loop_
_geom_angle_atom_site_label_1
_geom_angle_atom_site_label_2
_geom_angle_atom_site_label_3
_geom_angle
_geom_angle_publ_flag
Mo(1) Pt(1) P(1) 149.6(13) yes
Mo(1) Pt(1) C(1) 60.8(16) yes
Mo(1) Pt(1) C(19) 110.2(19) yes
P(1) Pt(1) C(1) 93.8(18) yes
P(1) Pt(1) C(19) 96(2) yes
C(1) Pt(1) C(19) 171(2) yes
Mo(2) Pt(2) P(2) 141.7(9) yes
Mo(2) Pt(2) C(27) 56.2(18) yes
Mo(2) Pt(2) C(45) 112(2) yes
P(2) Pt(2) C(27) 88.9(19) yes
P(2) Pt(2) C(45) 104(2) yes
C(27) Pt(2) C(45) 167(3) yes
Pt(1) Mo(1) C(1) 44.2(15) yes
Pt(1) Mo(1) C(2) 66.8(17) yes
Pt(1) Mo(1) C(20) 74.6(18) yes
Pt(1) Mo(1) C(21) 119.2(17) yes
Pt(1) Mo(1) C(22) 141(2) yes
Pt(1) Mo(1) C(23) 139.4(17) yes
Pt(1) Mo(1) C(24) 106.2(17) yes
Pt(1) Mo(1) C(25) 89.6(17) yes
Pt(1) Mo(1) C(26) 106(2) yes
C(1) Mo(1) C(2) 32.9(16) yes
C(1) Mo(1) C(20) 92.9(18) yes
C(1) Mo(1) C(21) 86(2) yes
C(1) Mo(1) C(22) 168.4(16) yes
C(1) Mo(1) C(23) 133.3(16) yes
C(1) Mo(1) C(24) 114.1(15) yes
C(1) Mo(1) C(25) 119.9(19) yes
C(1) Mo(1) C(26) 147(2) yes
C(2) Mo(1) C(20) 125(2) yes
C(2) Mo(1) C(21) 90(2) yes
C(2) Mo(1) C(22) 135.5(18) yes
C(2) Mo(1) C(23) 100.4(16) yes
C(2) Mo(1) C(24) 86.2(15) yes
C(2) Mo(1) C(25) 105.0(16) yes
C(2) Mo(1) C(26) 138.0(17) yes
C(20) Mo(1) C(21) 77(2) yes
C(20) Mo(1) C(22) 98.6(17) yes
C(20) Mo(1) C(23) 133.5(19) yes
C(20) Mo(1) C(24) 142(2) yes
C(20) Mo(1) C(25) 112(2) yes
C(20) Mo(1) C(26) 87.9(18) yes
C(21) Mo(1) C(22) 96(2) yes
C(21) Mo(1) C(23) 98(2) yes
C(21) Mo(1) C(24) 128(2) yes
C(21) Mo(1) C(25) 151(2) yes
C(21) Mo(1) C(26) 126(2) yes
C(22) Mo(1) C(23) 35.1(15) yes
C(22) Mo(1) C(24) 56.3(16) yes
C(22) Mo(1) C(25) 56.4(19) yes
C(22) Mo(1) C(26) 35(2) yes
C(23) Mo(1) C(24) 33(2) yes
C(23) Mo(1) C(25) 55(2) yes
C(23) Mo(1) C(26) 57.3(19) yes
C(24) Mo(1) C(25) 32.3(18) yes
C(24) Mo(1) C(26) 55.3(15) yes
C(25) Mo(1) C(26) 33.2(14) yes
Pt(2) Mo(2) C(27) 47.0(13) yes
Pt(2) Mo(2) C(28) 69.3(16) yes
Pt(2) Mo(2) C(46) 69(2) yes
Pt(2) Mo(2) C(47) 118(2) yes
Pt(2) Mo(2) C(48) 105.6(15) yes
Pt(2) Mo(2) C(49) 83.7(16) yes
Pt(2) Mo(2) C(50) 97.2(16) yes
Pt(2) Mo(2) C(51) 134.7(15) yes
Pt(2) Mo(2) C(52) 141.9(13) yes
C(27) Mo(2) C(28) 31.7(17) yes
C(27) Mo(2) C(46) 93(2) yes
C(27) Mo(2) C(47) 84(2) yes
C(27) Mo(2) C(48) 108.2(18) yes
C(27) Mo(2) C(49) 112.3(19) yes
C(27) Mo(2) C(50) 141(2) yes
C(27) Mo(2) C(51) 170.2(13) yes
C(27) Mo(2) C(52) 132.5(16) yes
C(28) Mo(2) C(46) 125(3) yes
C(28) Mo(2) C(47) 89(2) yes
C(28) Mo(2) C(48) 80.8(18) yes
C(28) Mo(2) C(49) 98.6(17) yes
C(28) Mo(2) C(50) 134.4(16) yes
C(28) Mo(2) C(51) 139.1(17) yes
C(28) Mo(2) C(52) 100.8(18) yes
C(46) Mo(2) C(47) 81(2) yes
C(46) Mo(2) C(48) 145(2) yes
C(46) Mo(2) C(49) 111(2) yes
C(46) Mo(2) C(50) 85(2) yes
C(46) Mo(2) C(51) 96(2) yes
C(46) Mo(2) C(52) 134(3) yes
C(47) Mo(2) C(48) 128(2) yes
C(47) Mo(2) C(49) 158(2) yes
C(47) Mo(2) C(50) 133(2) yes
C(47) Mo(2) C(51) 100(2) yes
C(47) Mo(2) C(52) 98(2) yes
C(48) Mo(2) C(49) 35.4(14) yes
C(48) Mo(2) C(50) 60.5(16) yes
C(48) Mo(2) C(51) 62.2(18) yes
C(48) Mo(2) C(52) 36.8(16) yes
C(49) Mo(2) C(50) 35.8(16) yes
C(49) Mo(2) C(51) 61.3(18) yes
C(49) Mo(2) C(52) 60.8(16) yes
C(50) Mo(2) C(51) 37.7(16) yes
C(50) Mo(2) C(52) 62.6(17) yes
C(51) Mo(2) C(52) 38.6(16) yes
Pt(1) P(1) C(11) 111(2) yes
Pt(1) P(1) C(12) 107.4(12) yes
Pt(1) P(1) C(13) 109.2(19) yes
C(11) P(1) C(12) 98(2) yes
C(11) P(1) C(13) 110(2) yes
C(12) P(1) C(13) 121(2) yes
Pt(2) P(2) C(37) 120(2) yes
Pt(2) P(2) C(38) 110.1(13) yes
Pt(2) P(2) C(39) 110(2) yes
C(37) P(2) C(38) 102(2) yes
C(37) P(2) C(39) 103(2) yes
C(38) P(2) C(39) 111.3(17) yes
C(1) O(1) C(9) 116(4) yes
C(27) O(5) C(35) 120(3) yes
Pt(1) C(1) Mo(1) 75.0(18) yes
Pt(1) C(1) O(1) 131(3) yes
Pt(1) C(1) C(2) 114(3) yes
Mo(1) C(1) O(1) 119(3) yes
Mo(1) C(1) C(2) 69(2) yes
O(1) C(1) C(2) 115(5) yes
Mo(1) C(2) C(1) 78(2) yes
Mo(1) C(2) C(3) 125(3) yes
C(1) C(2) C(3) 125(4) yes
C(2) C(3) C(4) 123(2) yes
C(2) C(3) C(8) 117(3) yes
C(4) C(3) C(8) 120(3) yes
C(3) C(4) C(5) 120(2) yes
C(4) C(5) C(6) 120(3) yes
C(5) C(6) C(7) 120(4) yes
C(6) C(7) C(8) 120(2) yes
C(3) C(8) C(7) 120(3) yes
O(1) C(9) C(10) 111(5) yes
P(1) C(13) C(14) 121(2) yes
P(1) C(13) C(18) 119(2) yes
C(14) C(13) C(18) 120(2) yes
C(13) C(14) C(15) 120(3) yes
C(14) C(15) C(16) 120(3) yes
C(15) C(16) C(17) 120(2) yes
C(16) C(17) C(18) 120(3) yes
C(13) C(18) C(17) 120(3) yes
Pt(1) C(19) O(2) 164(4) yes
Mo(1) C(20) O(3) 160(5) yes
Mo(1) C(21) O(4) 178(4) yes
Mo(1) C(22) C(23) 77(2) yes
Mo(1) C(22) C(26) 76(2) yes
C(23) C(22) C(26) 108(4) yes
Mo(1) C(23) C(22) 68(2) yes
Mo(1) C(23) C(24) 79(3) yes
C(22) C(23) C(24) 108(5) yes
Mo(1) C(24) C(23) 67(2) yes
Mo(1) C(24) C(25) 74(2) yes
C(23) C(24) C(25) 108(4) yes
Mo(1) C(25) C(24) 74(2) yes
Mo(1) C(25) C(26) 67(2) yes
C(24) C(25) C(26) 108(5) yes
Mo(1) C(26) C(22) 69(2) yes
Mo(1) C(26) C(25) 80(2) yes
C(22) C(26) C(25) 108(4) yes
Pt(2) C(27) Mo(2) 76.8(19) yes
Pt(2) C(27) O(5) 121(3) yes
Pt(2) C(27) C(28) 122(3) yes
Mo(2) C(27) O(5) 127(3) yes
Mo(2) C(27) C(28) 80(3) yes
O(5) C(27) C(28) 116(3) yes
Mo(2) C(28) C(27) 68(3) yes
Mo(2) C(28) C(29) 119(3) yes
C(27) C(28) C(29) 133(4) yes
C(28) C(29) C(30) 120(3) yes
C(28) C(29) C(34) 120(3) yes
C(30) C(29) C(34) 120(2) yes
C(29) C(30) C(31) 120(2) yes
C(30) C(31) C(32) 120(2) yes
C(31) C(32) C(33) 120(3) yes
C(32) C(33) C(34) 120(2) yes
C(29) C(34) C(33) 120(2) yes
O(5) C(35) C(36) 102(5) yes
P(2) C(39) C(40) 116(3) yes
P(2) C(39) C(44) 124(3) yes
C(40) C(39) C(44) 120(3) yes
C(39) C(40) C(41) 120(4) yes
C(40) C(41) C(42) 120(4) yes
C(41) C(42) C(43) 120(3) yes
C(42) C(43) C(44) 120(4) yes
C(39) C(44) C(43) 120(4) yes
Pt(2) C(45) O(6) 176(6) yes
Mo(2) C(46) O(7) 168(3) yes
Mo(2) C(47) O(8) 177(5) yes
Mo(2) C(48) C(49) 74(2) yes
Mo(2) C(48) C(52) 66(2) yes
C(49) C(48) C(52) 108(3) yes
Mo(2) C(49) C(48) 70(2) yes
Mo(2) C(49) C(50) 68(2) yes
C(48) C(49) C(50) 108(3) yes
Mo(2) C(50) C(49) 76(2) yes
Mo(2) C(50) C(51) 66(2) yes
C(49) C(50) C(51) 108(3) yes
Mo(2) C(51) C(50) 76(3) yes
Mo(2) C(51) C(52) 72(3) yes
C(50) C(51) C(52) 108(3) yes
Mo(2) C(52) C(48) 77(3) yes
Mo(2) C(52) C(51) 69(2) yes
C(48) C(52) C(51) 108(3) yes

loop_
_geom_bond_atom_site_label_1
_geom_bond_atom_site_label_2
_geom_bond_distance
_geom_bond_publ_flag
Pt(1) Mo(1) 2.72(4) yes
Pt(1) P(1) 2.29(4) yes
Pt(1) C(1) 1.97(6) yes
Pt(1) C(19) 2.00(7) yes
Pt(2) Mo(2) 2.79(4) yes
Pt(2) P(2) 2.33(5) yes
Pt(2) C(27) 2.10(4) yes
Pt(2) C(45) 1.81(6) yes
Mo(1) C(1) 2.46(4) yes
Mo(1) C(2) 2.35(4) yes
Mo(1) C(20) 2.06(4) yes
Mo(1) C(21) 1.99(6) yes
Mo(1) C(22) 2.20(5) yes
Mo(1) C(23) 2.30(5) yes
Mo(1) C(24) 2.45(4) yes
Mo(1) C(25) 2.44(5) yes
Mo(1) C(26) 2.29(5) yes
Mo(2) C(27) 2.38(6) yes
Mo(2) C(28) 2.52(6) yes
Mo(2) C(46) 1.99(6) yes
Mo(2) C(47) 1.93(4) yes
Mo(2) C(48) 2.40(4) yes
Mo(2) C(49) 2.45(5) yes
Mo(2) C(50) 2.34(5) yes
Mo(2) C(51) 2.21(6) yes
Mo(2) C(52) 2.25(6) yes
P(1) C(11) 1.84(6) yes
P(1) C(12) 1.82(3) yes
P(1) C(13) 1.83(3) yes
P(2) C(37) 1.84(7) yes
P(2) C(38) 1.88(2) yes
P(2) C(39) 1.87(3) yes
O(1) C(1) 1.28(6) yes
O(1) C(9) 1.46(7) yes
O(2) C(19) 1.19(8) yes
O(3) C(20) 1.17(5) yes
O(4) C(21) 1.02(7) yes
O(5) C(27) 1.36(6) yes
O(5) C(35) 1.54(6) yes
O(6) C(45) 1.13(7) yes
O(7) C(46) 1.10(6) yes
O(8) C(47) 1.13(5) yes
C(1) C(2) 1.37(6) yes
C(2) C(3) 1.58(7) yes
C(3) C(4) 1.39(6) yes
C(3) C(8) 1.39(3) yes
C(4) C(5) 1.39(6) yes
C(5) C(6) 1.39(4) yes
C(6) C(7) 1.39(6) yes
C(7) C(8) 1.39(6) yes
C(9) C(10) 1.45(8) yes
C(13) C(14) 1.39(5) yes
C(13) C(18) 1.39(5) yes
C(14) C(15) 1.39(5) yes
C(15) C(16) 1.39(5) yes
C(16) C(17) 1.39(5) yes
C(17) C(18) 1.39(5) yes
C(22) C(23) 1.36(6) yes
C(22) C(26) 1.36(8) yes
C(23) C(24) 1.36(8) yes
C(24) C(25) 1.36(7) yes
C(25) C(26) 1.36(5) yes
C(27) C(28) 1.35(7) yes
C(28) C(29) 1.50(5) yes
C(29) C(30) 1.39(4) yes
C(29) C(34) 1.39(4) yes
C(30) C(31) 1.39(4) yes
C(31) C(32) 1.39(4) yes
C(32) C(33) 1.39(4) yes
C(33) C(34) 1.39(4) yes
C(35) C(36) 1.46(10) yes
C(39) C(40) 1.39(7) yes
C(39) C(44) 1.39(6) yes
C(40) C(41) 1.39(5) yes
C(41) C(42) 1.39(7) yes
C(42) C(43) 1.39(8) yes
C(43) C(44) 1.39(5) yes
C(48) C(49) 1.47(5) yes
C(48) C(52) 1.47(6) yes
C(49) C(50) 1.47(6) yes
C(50) C(51) 1.47(5) yes
C(51) C(52) 1.47(5) yes

loop_
_geom_contact_atom_site_label_1
_geom_contact_atom_site_label_2
_geom_contact_distance
_geom_contact_site_symmetry_2
O(2) C(40) 3.39(8) 4_555
O(2) C(41) 3.24(8) 4_555
O(2) C(48) 3.56(6) 4_555
O(2) C(49) 3.23(6) 4_555
O(3) C(17) 3.60(6) 1_545
O(3) C(50) 3.57(6) 4_555
O(4) C(11) 3.40(8) 2_555
O(4) C(12) 3.26(3) 2_555
O(4) C(15) 3.40(6) 2_565
O(4) C(36) 3.46(10) 2_565
O(6) C(18) 3.37(8) 4_464
O(6) C(23) 3.45(6) 3_454
O(7) C(30) 3.52(4) 1_565
O(7) C(38) 3.53(4) 2_575
O(8) C(10) 3.40(6) 1_565
O(8) C(37) 3.43(8) 2_575
O(8) C(38) 3.49(5) 2_575
O(8) C(43) 3.24(7) 2_565
C(10) O(8) 3.40(6) 1_545
C(11) O(4) 3.40(8) 2_554
C(12) O(4) 3.26(3) 2_554
C(12) C(21) 3.44(4) 2_554
C(15) O(4) 3.40(6) 2_564
C(17) O(3) 3.60(6) 1_565
C(18) O(6) 3.37(8) 4_565
C(19) C(49) 3.50(6) 4_555
C(21) C(12) 3.44(4) 2_555
C(23) O(6) 3.45(6) 3_546
C(30) O(7) 3.52(4) 1_545
C(36) O(4) 3.46(10) 2_564
C(37) O(8) 3.43(8) 2_574
C(38) O(7) 3.53(4) 2_574
C(38) O(8) 3.49(5) 2_574
C(40) O(2) 3.39(8) 4_454
C(41) O(2) 3.24(8) 4_454
C(43) O(8) 3.24(7) 2_564
C(43) C(47) 3.55(7) 2_564
C(47) C(43) 3.55(7) 2_565
C(48) O(2) 3.56(6) 4_454
C(49) O(2) 3.23(6) 4_454
C(49) C(19) 3.50(6) 4_454
C(50) O(3) 3.57(6) 4_454

loop_
_geom_torsion_atom_site_label_1
_geom_torsion_atom_site_label_2
_geom_torsion_atom_site_label_3
_geom_torsion_atom_site_label_4
_geom_torsion
Mo(1) Pt(1) P(1) C(11) -81(3)
Mo(1) Pt(1) P(1) C(12) 172.1(19)
Mo(1) Pt(1) P(1) C(13) 40(3)
P(1) Pt(1) Mo(1) C(1) 37(2)
P(1) Pt(1) Mo(1) C(2) 7(2)
P(1) Pt(1) Mo(1) C(20) 148(2)
P(1) Pt(1) Mo(1) C(21) 83(2)
P(1) Pt(1) Mo(1) C(22) -127(2)
P(1) Pt(1) Mo(1) C(23) -71(4)
P(1) Pt(1) Mo(1) C(24) -71(3)
P(1) Pt(1) Mo(1) C(25) -99(2)
P(1) Pt(1) Mo(1) C(26) -129(2)
Mo(1) Pt(1) C(1) O(1) -116(4)
Mo(1) Pt(1) C(1) C(2) 58(3)
C(1) Pt(1) Mo(1) C(2) -29.6(19)
C(1) Pt(1) Mo(1) C(20) 111(2)
C(1) Pt(1) Mo(1) C(21) 46(2)
C(1) Pt(1) Mo(1) C(22) -164(2)
C(1) Pt(1) Mo(1) C(23) -108(2)
C(1) Pt(1) Mo(1) C(24) -108.0(19)
C(1) Pt(1) Mo(1) C(25) -136.1(17)
C(1) Pt(1) Mo(1) C(26) -165.7(17)
Mo(1) Pt(1) C(19) O(2) -78(18)
C(19) Pt(1) Mo(1) C(1) -177(2)
C(19) Pt(1) Mo(1) C(2) 153(2)
C(19) Pt(1) Mo(1) C(20) -66(2)
C(19) Pt(1) Mo(1) C(21) -131(2)
C(19) Pt(1) Mo(1) C(22) 19(2)
C(19) Pt(1) Mo(1) C(23) 75(2)
C(19) Pt(1) Mo(1) C(24) 75(2)
C(19) Pt(1) Mo(1) C(25) 46.7(19)
C(19) Pt(1) Mo(1) C(26) 17.2(19)
P(1) Pt(1) C(1) Mo(1) -162.3(8)
P(1) Pt(1) C(1) O(1) 82(4)
P(1) Pt(1) C(1) C(2) -104(3)
C(1) Pt(1) P(1) C(11) -50(2)
C(1) Pt(1) P(1) C(12) -156.3(15)
C(1) Pt(1) P(1) C(13) 71(2)
P(1) Pt(1) C(19) O(2) 86(18)
C(19) Pt(1) P(1) C(11) 130(3)
C(19) Pt(1) P(1) C(12) 23.9(19)
C(19) Pt(1) P(1) C(13) -109(2)
C(1) Pt(1) C(19) O(2) -93(23)
C(19) Pt(1) C(1) Mo(1) 17(13)
C(19) Pt(1) C(1) O(1) -99(13)
C(19) Pt(1) C(1) C(2) 75(13)
Mo(2) Pt(2) P(2) C(37) -76(2)
Mo(2) Pt(2) P(2) C(38) 165.6(13)
Mo(2) Pt(2) P(2) C(39) 43(2)
P(2) Pt(2) Mo(2) C(27) 28(2)
P(2) Pt(2) Mo(2) C(28) 1(2)
P(2) Pt(2) Mo(2) C(46) 144(2)
P(2) Pt(2) Mo(2) C(47) 78(2)
P(2) Pt(2) Mo(2) C(48) -73(2)
P(2) Pt(2) Mo(2) C(49) -101(2)
P(2) Pt(2) Mo(2) C(50) -134.0(19)
P(2) Pt(2) Mo(2) C(51) -139(2)
P(2) Pt(2) Mo(2) C(52) -80(3)
Mo(2) Pt(2) C(27) O(5) -125(4)
Mo(2) Pt(2) C(27) C(28) 69(4)
C(27) Pt(2) Mo(2) C(28) -27.0(18)
C(27) Pt(2) Mo(2) C(46) 116(2)
C(27) Pt(2) Mo(2) C(47) 50(2)
C(27) Pt(2) Mo(2) C(48) -100.6(19)
C(27) Pt(2) Mo(2) C(49) -128.7(17)
C(27) Pt(2) Mo(2) C(50) -161.9(16)
C(27) Pt(2) Mo(2) C(51) -166.7(19)
C(27) Pt(2) Mo(2) C(52) -108(2)
Mo(2) Pt(2) C(45) O(6) -83(76)
C(45) Pt(2) Mo(2) C(27) -173(2)
C(45) Pt(2) Mo(2) C(28) 160(2)
C(45) Pt(2) Mo(2) C(46) -57(2)
C(45) Pt(2) Mo(2) C(47) -123(2)
C(45) Pt(2) Mo(2) C(48) 87(2)
C(45) Pt(2) Mo(2) C(49) 59(2)
C(45) Pt(2) Mo(2) C(50) 25(2)
C(45) Pt(2) Mo(2) C(51) 21(2)
C(45) Pt(2) Mo(2) C(52) 79(3)
P(2) Pt(2) C(27) Mo(2) -163.1(10)
P(2) Pt(2) C(27) O(5) 71(4)
P(2) Pt(2) C(27) C(28) -94(5)
C(27) Pt(2) P(2) C(37) -53(2)
C(27) Pt(2) P(2) C(38) -171.5(15)
C(27) Pt(2) P(2) C(39) 66(2)
P(2) Pt(2) C(45) O(6) 84(76)
C(45) Pt(2) P(2) C(37) 124(3)
C(45) Pt(2) P(2) C(38) 5(2)
C(45) Pt(2) P(2) C(39) -118(2)
C(27) Pt(2) C(45) O(6) -111(72)
C(45) Pt(2) C(27) Mo(2) 32(12)
C(45) Pt(2) C(27) O(5) -94(13)
C(45) Pt(2) C(27) C(28) 101(12)
Pt(1) Mo(1) C(1) O(1) 129(4)
Pt(1) Mo(1) C(1) C(2) -123(3)
Pt(1) Mo(1) C(2) C(1) 39(3)
Pt(1) Mo(1) C(2) C(3) 165(3)
Pt(1) Mo(1) C(20) O(3) -138(11)
Pt(1) Mo(1) C(21) O(4) -80(84)
Pt(1) Mo(1) C(22) C(23) 110(3)
Pt(1) Mo(1) C(22) C(26) -2(3)
Pt(1) Mo(1) C(23) C(22) -114(3)
Pt(1) Mo(1) C(23) C(24) 0(3)
Pt(1) Mo(1) C(24) C(23) -180(2)
Pt(1) Mo(1) C(24) C(25) -62(2)
Pt(1) Mo(1) C(25) C(24) 122(2)
Pt(1) Mo(1) C(25) C(26) -120(3)
Pt(1) Mo(1) C(26) C(22) 178(2)
Pt(1) Mo(1) C(26) C(25) 64(3)
C(1) Mo(1) C(2) C(3) 125(5)
C(2) Mo(1) C(1) Pt(1) 123(3)
C(2) Mo(1) C(1) O(1) -108(5)
C(1) Mo(1) C(20) O(3) -97(11)
C(20) Mo(1) C(1) Pt(1) -64(2)
C(20) Mo(1) C(1) O(1) 65(4)
C(20) Mo(1) C(1) C(2) 172(4)
C(1) Mo(1) C(21) O(4) -49(73)
C(21) Mo(1) C(1) Pt(1) -140.7(19)
C(21) Mo(1) C(1) O(1) -12(4)
C(21) Mo(1) C(1) C(2) 96(3)
C(1) Mo(1) C(22) C(23) 1(12)
C(1) Mo(1) C(22) C(26) -112(13)
C(22) Mo(1) C(1) Pt(1) 121(12)
C(22) Mo(1) C(1) O(1) -110(12)
C(22) Mo(1) C(1) C(2) -2(11)
C(1) Mo(1) C(23) C(22) -180(3)
C(1) Mo(1) C(23) C(24) -65(4)
C(23) Mo(1) C(1) Pt(1) 122(3)
C(23) Mo(1) C(1) O(1) -109(4)
C(23) Mo(1) C(1) C(2) -2(4)
C(1) Mo(1) C(24) C(23) 134(3)
C(1) Mo(1) C(24) C(25) -108(3)
C(24) Mo(1) C(1) Pt(1) 89(2)
C(24) Mo(1) C(1) O(1) -142(4)
C(24) Mo(1) C(1) C(2) -34(4)
C(1) Mo(1) C(25) C(24) 88(3)
C(1) Mo(1) C(25) C(26) -154(3)
C(25) Mo(1) C(1) Pt(1) 53(2)
C(25) Mo(1) C(1) O(1) -178(3)
C(25) Mo(1) C(1) C(2) -70(4)
C(1) Mo(1) C(26) C(22) 160(2)
C(1) Mo(1) C(26) C(25) 46(4)
C(26) Mo(1) C(1) Pt(1) 26(3)
C(26) Mo(1) C(1) O(1) 155(3)
C(26) Mo(1) C(1) C(2) -97(4)
C(2) Mo(1) C(20) O(3) -92(12)
C(20) Mo(1) C(2) C(1) -9(5)
C(20) Mo(1) C(2) C(3) 116(4)
C(2) Mo(1) C(21) O(4) -16(102)
C(21) Mo(1) C(2) C(1) -83(3)
C(21) Mo(1) C(2) C(3) 43(3)
C(2) Mo(1) C(22) C(23) -1(4)
C(2) Mo(1) C(22) C(26) -113(3)
C(22) Mo(1) C(2) C(1) 179(3)
C(22) Mo(1) C(2) C(3) -55(5)
C(2) Mo(1) C(23) C(22) 180(2)
C(2) Mo(1) C(23) C(24) -66(3)
C(23) Mo(1) C(2) C(1) 179(3)
C(23) Mo(1) C(2) C(3) -56(3)
C(2) Mo(1) C(24) C(23) 116(3)
C(2) Mo(1) C(24) C(25) -126(3)
C(24) Mo(1) C(2) C(1) 149(3)
C(24) Mo(1) C(2) C(3) -86(3)
C(2) Mo(1) C(25) C(24) 56(3)
C(2) Mo(1) C(25) C(26) 174(3)
C(25) Mo(1) C(2) C(1) 122(3)
C(25) Mo(1) C(2) C(3) -112(3)
C(2) Mo(1) C(26) C(22) 106(4)
C(2) Mo(1) C(26) C(25) -8(5)
C(26) Mo(1) C(2) C(1) 127(4)
C(26) Mo(1) C(2) C(3) -108(4)
C(20) Mo(1) C(21) O(4) -143(133)
C(21) Mo(1) C(20) O(3) -12(11)
C(20) Mo(1) C(22) C(23) -174(4)
C(20) Mo(1) C(22) C(26) 74(3)
C(22) Mo(1) C(20) O(3) 82(11)
C(20) Mo(1) C(23) C(22) 9(5)
C(20) Mo(1) C(23) C(24) 123(4)
C(23) Mo(1) C(20) O(3) 77(12)
C(20) Mo(1) C(24) C(23) -94(5)
C(20) Mo(1) C(24) C(25) 24(5)
C(24) Mo(1) C(20) O(3) 125(11)
C(20) Mo(1) C(25) C(24) -165(3)
C(20) Mo(1) C(25) C(26) -47(3)
C(25) Mo(1) C(20) O(3) 139(11)
C(20) Mo(1) C(26) C(22) -108(2)
C(20) Mo(1) C(26) C(25) 138(3)
C(26) Mo(1) C(20) O(3) 115(11)
C(21) Mo(1) C(22) C(23) -96(3)
C(21) Mo(1) C(22) C(26) 151(2)
C(22) Mo(1) C(21) O(4) 119(74)
C(21) Mo(1) C(23) C(22) 88(3)
C(21) Mo(1) C(23) C(24) -157(3)
C(23) Mo(1) C(21) O(4) 84(105)
C(21) Mo(1) C(24) C(23) 29(3)
C(21) Mo(1) C(24) C(25) 147(3)
C(24) Mo(1) C(21) O(4) 69(129)
C(21) Mo(1) C(25) C(24) -62(4)
C(21) Mo(1) C(25) C(26) 56(5)
C(25) Mo(1) C(21) O(4) 106(81)
C(21) Mo(1) C(26) C(22) -36(3)
C(21) Mo(1) C(26) C(25) -151(3)
C(26) Mo(1) C(21) O(4) 139(70)
C(22) Mo(1) C(23) C(24) 114(5)
C(23) Mo(1) C(22) C(26) -113(4)
C(22) Mo(1) C(24) C(23) -39(3)
C(22) Mo(1) C(24) C(25) 79(3)
C(24) Mo(1) C(22) C(23) 37(3)
C(24) Mo(1) C(22) C(26) -76(2)
C(22) Mo(1) C(25) C(24) -79(3)
C(22) Mo(1) C(25) C(26) 39(3)
C(25) Mo(1) C(22) C(23) 76(3)
C(25) Mo(1) C(22) C(26) -37(2)
C(22) Mo(1) C(26) C(25) -114(3)
C(26) Mo(1) C(22) C(23) 113(4)
C(23) Mo(1) C(24) C(25) 118(4)
C(24) Mo(1) C(23) C(22) -114(5)
C(23) Mo(1) C(25) C(24) -36(2)
C(23) Mo(1) C(25) C(26) 82(3)
C(25) Mo(1) C(23) C(22) -79(3)
C(25) Mo(1) C(23) C(24) 35(2)
C(23) Mo(1) C(26) C(22) 39(2)
C(23) Mo(1) C(26) C(25) -75(3)
C(26) Mo(1) C(23) C(22) -39(3)
C(26) Mo(1) C(23) C(24) 75(3)
C(24) Mo(1) C(25) C(26) 118(4)
C(25) Mo(1) C(24) C(23) -118(4)
C(24) Mo(1) C(26) C(22) 79(2)
C(24) Mo(1) C(26) C(25) -35(3)
C(26) Mo(1) C(24) C(23) -82(3)
C(26) Mo(1) C(24) C(25) 36(2)
C(25) Mo(1) C(26) C(22) 114(3)
C(26) Mo(1) C(25) C(24) -118(4)
Pt(2) Mo(2) C(27) O(5) 119(4)
Pt(2) Mo(2) C(27) C(28) -126(3)
Pt(2) Mo(2) C(28) C(27) 39(2)
Pt(2) Mo(2) C(28) C(29) 168(3)
Pt(2) Mo(2) C(46) O(7) -138(37)
Pt(2) Mo(2) C(47) O(8) -175(123)
Pt(2) Mo(2) C(48) C(49) -54(3)
Pt(2) Mo(2) C(48) C(52) -172(2)
Pt(2) Mo(2) C(49) C(48) 128(3)
Pt(2) Mo(2) C(49) C(50) -112(2)
Pt(2) Mo(2) C(50) C(49) 69(2)
Pt(2) Mo(2) C(50) C(51) -174.5(18)
Pt(2) Mo(2) C(51) C(50) 8(2)
Pt(2) Mo(2) C(51) C(52) 122.3(19)
Pt(2) Mo(2) C(52) C(48) 12(3)
Pt(2) Mo(2) C(52) C(51) -103(2)
C(27) Mo(2) C(28) C(29) 128(4)
C(28) Mo(2) C(27) Pt(2) 126(3)
C(28) Mo(2) C(27) O(5) -115(4)
C(27) Mo(2) C(46) O(7) -97(36)
C(46) Mo(2) C(27) Pt(2) -57.3(19)
C(46) Mo(2) C(27) O(5) 62(4)
C(46) Mo(2) C(27) C(28) 177(3)
C(27) Mo(2) C(47) O(8) -141(127)
C(47) Mo(2) C(27) Pt(2) -137.5(17)
C(47) Mo(2) C(27) O(5) -18(3)
C(47) Mo(2) C(27) C(28) 96(2)
C(27) Mo(2) C(48) C(49) -103(3)
C(27) Mo(2) C(48) C(52) 138(2)
C(48) Mo(2) C(27) Pt(2) 94.5(17)
C(48) Mo(2) C(27) O(5) -146(3)
C(48) Mo(2) C(27) C(28) -31(3)
C(27) Mo(2) C(49) C(48) 90(3)
C(27) Mo(2) C(49) C(50) -150(2)
C(49) Mo(2) C(27) Pt(2) 57.0(17)
C(49) Mo(2) C(27) O(5) 176(3)
C(49) Mo(2) C(27) C(28) -69(2)
C(27) Mo(2) C(50) C(49) 47(3)
C(27) Mo(2) C(50) C(51) 164(2)
C(50) Mo(2) C(27) Pt(2) 29(2)
C(50) Mo(2) C(27) O(5) 148(3)
C(50) Mo(2) C(27) C(28) -97(3)
C(27) Mo(2) C(51) C(50) -88(11)
C(27) Mo(2) C(51) C(52) 26(11)
C(51) Mo(2) C(27) Pt(2) 105(11)
C(51) Mo(2) C(27) O(5) -136(10)
C(51) Mo(2) C(27) C(28) -21(12)
C(27) Mo(2) C(52) C(48) -59(3)
C(27) Mo(2) C(52) C(51) -174(2)
C(52) Mo(2) C(27) Pt(2) 127(2)
C(52) Mo(2) C(27) O(5) -114(3)
C(52) Mo(2) C(27) C(28) 1(3)
C(28) Mo(2) C(46) O(7) -95(37)
C(46) Mo(2) C(28) C(27) -4(3)
C(46) Mo(2) C(28) C(29) 124(3)
C(28) Mo(2) C(47) O(8) -110(128)
C(47) Mo(2) C(28) C(27) -82(3)
C(47) Mo(2) C(28) C(29) 47(3)
C(28) Mo(2) C(48) C(49) -119(3)
C(28) Mo(2) C(48) C(52) 122(2)
C(48) Mo(2) C(28) C(27) 150(2)
C(48) Mo(2) C(28) C(29) -82(3)
C(28) Mo(2) C(49) C(48) 61(3)
C(28) Mo(2) C(49) C(50) -180(2)
C(49) Mo(2) C(28) C(27) 119(2)
C(49) Mo(2) C(28) C(29) -112(3)
C(28) Mo(2) C(50) C(49) 1(3)
C(28) Mo(2) C(50) C(51) 118(3)
C(50) Mo(2) C(28) C(27) 119(3)
C(50) Mo(2) C(28) C(29) -113(3)
C(28) Mo(2) C(51) C(50) -105(3)
C(28) Mo(2) C(51) C(52) 10(3)
C(51) Mo(2) C(28) C(27) 175(3)
C(51) Mo(2) C(28) C(29) -57(4)
C(28) Mo(2) C(52) C(48) -58(2)
C(28) Mo(2) C(52) C(51) -173(2)
C(52) Mo(2) C(28) C(27) -179(2)
C(52) Mo(2) C(28) C(29) -51(3)
C(46) Mo(2) C(47) O(8) 125(70)
C(47) Mo(2) C(46) O(7) -13(29)
C(46) Mo(2) C(48) C(49) 22(6)
C(46) Mo(2) C(48) C(52) -97(5)
C(48) Mo(2) C(46) O(7) 134(34)
C(46) Mo(2) C(49) C(48) -167(3)
C(46) Mo(2) C(49) C(50) -47(3)
C(49) Mo(2) C(46) O(7) 148(36)
C(46) Mo(2) C(50) C(49) 137(3)
C(46) Mo(2) C(50) C(51) -106(2)
C(50) Mo(2) C(46) O(7) 122(36)
C(46) Mo(2) C(51) C(50) 74(2)
C(46) Mo(2) C(51) C(52) -171(2)
C(51) Mo(2) C(46) O(7) 86(36)
C(46) Mo(2) C(52) C(48) 127(3)
C(46) Mo(2) C(52) C(51) 12(3)
C(52) Mo(2) C(46) O(7) 78(37)
C(47) Mo(2) C(48) C(49) 160(3)
C(47) Mo(2) C(48) C(52) 41(4)
C(48) Mo(2) C(47) O(8) -32(74)
C(47) Mo(2) C(49) C(48) -48(6)
C(47) Mo(2) C(49) C(50) 72(6)
C(49) Mo(2) C(47) O(8) 0(129)
C(47) Mo(2) C(50) C(49) -151(3)
C(47) Mo(2) C(50) C(51) -34(3)
C(50) Mo(2) C(47) O(8) 50(127)
C(47) Mo(2) C(51) C(50) 156(2)
C(47) Mo(2) C(51) C(52) -90(2)
C(51) Mo(2) C(47) O(8) 30(123)
C(47) Mo(2) C(52) C(48) -148(2)
C(47) Mo(2) C(52) C(51) 96(2)
C(52) Mo(2) C(47) O(8) -9(104)
C(48) Mo(2) C(49) C(50) 120(4)
C(49) Mo(2) C(48) C(52) -119(4)
C(48) Mo(2) C(50) C(49) -35(2)
C(48) Mo(2) C(50) C(51) 82(2)
C(50) Mo(2) C(48) C(49) 36(3)
C(50) Mo(2) C(48) C(52) -83(3)
C(48) Mo(2) C(51) C(50) -77(2)
C(48) Mo(2) C(51) C(52) 38(2)
C(51) Mo(2) C(48) C(49) 79(3)
C(51) Mo(2) C(48) C(52) -40(2)
C(48) Mo(2) C(52) C(51) -115(3)
C(52) Mo(2) C(48) C(49) 119(4)
C(49) Mo(2) C(50) C(51) 117(3)
C(50) Mo(2) C(49) C(48) -120(4)
C(49) Mo(2) C(51) C(50) -36(2)
C(49) Mo(2) C(51) C(52) 78(2)
C(51) Mo(2) C(49) C(48) -81(3)
C(51) Mo(2) C(49) C(50) 38(2)
C(49) Mo(2) C(52) C(48) 36(2)
C(49) Mo(2) C(52) C(51) -80(2)
C(52) Mo(2) C(49) C(48) -37(3)
C(52) Mo(2) C(49) C(50) 83(3)
C(50) Mo(2) C(51) C(52) 115(2)
C(51) Mo(2) C(50) C(49) -117(3)
C(50) Mo(2) C(52) C(48) 76(2)
C(50) Mo(2) C(52) C(51) -39(2)
C(52) Mo(2) C(50) C(49) -77(2)
C(52) Mo(2) C(50) C(51) 40(2)
C(51) Mo(2) C(52) C(48) 115(3)
C(52) Mo(2) C(51) C(50) -115(2)
Pt(1) P(1) C(13) C(14) -143(4)
Pt(1) P(1) C(13) C(18) 39(5)
C(11) P(1) C(13) C(14) -21(6)
C(11) P(1) C(13) C(18) 161(4)
C(12) P(1) C(13) C(14) 92(4)
C(12) P(1) C(13) C(18) -86(4)
Pt(2) P(2) C(39) C(40) 34(3)
Pt(2) P(2) C(39) C(44) -147(3)
C(37) P(2) C(39) C(40) 164(3)
C(37) P(2) C(39) C(44) -18(4)
C(38) P(2) C(39) C(40) -88(4)
C(38) P(2) C(39) C(44) 91(3)
C(1) O(1) C(9) C(10) -162(5)
C(9) O(1) C(1) Pt(1) 21(7)
C(9) O(1) C(1) Mo(1) -74(5)
C(9) O(1) C(1) C(2) -153(4)
C(27) O(5) C(35) C(36) -175(5)
C(35) O(5) C(27) Pt(2) 38(6)
C(35) O(5) C(27) Mo(2) -59(6)
C(35) O(5) C(27) C(28) -156(5)
Pt(1) C(1) C(2) Mo(1) -62(2)
Pt(1) C(1) C(2) C(3) 173(3)
Mo(1) C(1) C(2) C(3) -125(5)
O(1) C(1) C(2) Mo(1) 114(4)
O(1) C(1) C(2) C(3) -12(7)
Mo(1) C(2) C(3) C(4) -61(4)
Mo(1) C(2) C(3) C(8) 117(3)
C(1) C(2) C(3) C(4) 40(6)
C(1) C(2) C(3) C(8) -141(4)
C(2) C(3) C(4) C(5) 179(2)
C(2) C(3) C(8) C(7) -179(2)
C(4) C(3) C(8) C(7) -0(5)
C(8) C(3) C(4) C(5) 0(5)
C(3) C(4) C(5) C(6) -0(5)
C(4) C(5) C(6) C(7) 0(5)
C(5) C(6) C(7) C(8) -0(5)
C(6) C(7) C(8) C(3) 0(5)
P(1) C(13) C(14) C(15) -178(4)
P(1) C(13) C(18) C(17) 178(4)
C(14) C(13) C(18) C(17) 0(8)
C(18) C(13) C(14) C(15) -0(8)
C(13) C(14) C(15) C(16) 0(8)
C(14) C(15) C(16) C(17) -0(8)
C(15) C(16) C(17) C(18) 0(8)
C(16) C(17) C(18) C(13) -0(8)
Mo(1) C(22) C(23) C(24) -70(3)
Mo(1) C(22) C(26) C(25) 71(3)
C(23) C(22) C(26) Mo(1) -71(3)
C(23) C(22) C(26) C(25) 0(4)
C(26) C(22) C(23) Mo(1) 70(3)
C(26) C(22) C(23) C(24) -0(5)
Mo(1) C(23) C(24) C(25) -63(3)
C(22) C(23) C(24) Mo(1) 63(3)
Mo(1) C(24) C(25) C(26) -59(3)
C(23) C(24) C(25) Mo(1) 59(3)
C(23) C(24) C(25) C(26) 0(5)
Mo(1) C(25) C(26) C(22) -63(3)
C(24) C(25) C(26) Mo(1) 63(3)
C(24) C(25) C(26) C(22) -0(4)
Pt(2) C(27) C(28) Mo(2) -68(3)
Pt(2) C(27) C(28) C(29) -177(5)
Mo(2) C(27) C(28) C(29) -110(7)
O(5) C(27) C(28) Mo(2) 126(4)
O(5) C(27) C(28) C(29) 17(10)
Mo(2) C(28) C(29) C(30) 113(4)
Mo(2) C(28) C(29) C(34) -71(5)
C(27) C(28) C(29) C(30) -161(6)
C(27) C(28) C(29) C(34) 16(10)
C(28) C(29) C(30) C(31) 176(5)
C(28) C(29) C(34) C(33) -176(4)
C(30) C(29) C(34) C(33) -0(7)
C(34) C(29) C(30) C(31) 0(7)
C(29) C(30) C(31) C(32) -0(7)
C(30) C(31) C(32) C(33) 0(7)
C(31) C(32) C(33) C(34) -0(7)
C(32) C(33) C(34) C(29) 0(7)
P(2) C(39) C(40) C(41) 179(2)
P(2) C(39) C(44) C(43) -179(2)
C(44) C(39) C(40) C(41) -0(6)
C(39) C(40) C(41) C(42) 0(7)
C(41) C(42) C(43) C(44) -0(7)
C(42) C(43) C(44) C(39) 0(7)
Mo(2) C(48) C(49) C(50) -58(3)
Mo(2) C(48) C(52) C(51) 63(3)
C(49) C(48) C(52) Mo(2) -63(3)
C(49) C(48) C(52) C(51) 0(5)
C(52) C(48) C(49) Mo(2) 58(3)
C(52) C(48) C(49) C(50) -0(6)
Mo(2) C(49) C(50) C(51) -59(3)
C(48) C(49) C(50) Mo(2) 59(3)
C(48) C(49) C(50) C(51) 0(6)
Mo(2) C(50) C(51) C(52) -66(3)
C(49) C(50) C(51) Mo(2) 66(3)
C(49) C(50) C(51) C(52) -0(5)
Mo(2) C(51) C(52) C(48) -68(3)
C(50) C(51) C(52) Mo(2) 68(3)
C(50) C(51) C(52) C(48) -0(5)
